data_4513954
loop_
_publ_author_name
'Hu, Yue'
'Shen, Zhiqiang'
'Huang, Hanmin'

_publ_section_title
;
 Palladium-Catalyzed Intramolecular Hydroaminocarbonylation to Lactams:
 Additive-Free Protocol Initiated by Palladium Hydride
;
_journal_issue 10
_journal_name_full 'ACS Catalysis'
_journal_page_first 6785
_journal_paper_doi 10.1021/acscatal.6b01939
_journal_volume 6
_journal_year 2016
_chemical_formula_sum 'C10 H8 N O2'
_chemical_formula_weight 174.17
_chemical_name_systematic
; 
 ? 
;
_space_group_IT_number 14
_symmetry_cell_setting monoclinic
_symmetry_space_group_name_Hall '-P 2ybc'
_symmetry_space_group_name_H-M 'P 1 21/c 1'
_atom_sites_solution_hydrogens geom
_atom_sites_solution_primary direct
_atom_sites_solution_secondary difmap
_audit_creation_method SHELXL-97
_cell_angle_alpha 90.00
_cell_angle_beta 94.473(2)
_cell_angle_gamma 90.00
_cell_formula_units_Z 4
_cell_length_a 4.5967(6)
_cell_length_b 12.2704(16)
_cell_length_c 15.393(2)
_cell_measurement_reflns_used 2220
_cell_measurement_temperature 296(2)
_cell_measurement_theta_max 28.77
_cell_measurement_theta_min 2.65
_cell_volume 865.6(2)
_computing_cell_refinement 'Bruker SMART'
_computing_data_collection 'Bruker SMART APEX II'
_computing_data_reduction 'Bruker SMART'
_computing_structure_refinement 'SHELXL-97 (Sheldrick, 2008)'
_computing_structure_solution 'SHELXS-97 (Sheldrick, 2008)'
_diffrn_ambient_temperature 296(2)
_diffrn_measured_fraction_theta_full 1.000
_diffrn_measured_fraction_theta_max 1.000
_diffrn_measurement_device_type 'Bruker APEX II area detector'
_diffrn_measurement_method '\w scans'
_diffrn_radiation_monochromator graphite
_diffrn_radiation_source 'fine-focus sealed tube'
_diffrn_radiation_type MoK\a
_diffrn_radiation_wavelength 0.71073
_diffrn_reflns_av_R_equivalents 0.0273
_diffrn_reflns_av_sigmaI/netI 0.0235
_diffrn_reflns_limit_h_max 5
_diffrn_reflns_limit_h_min -5
_diffrn_reflns_limit_k_max 7
_diffrn_reflns_limit_k_min -14
_diffrn_reflns_limit_l_max 18
_diffrn_reflns_limit_l_min -17
_diffrn_reflns_number 4315
_diffrn_reflns_theta_full 24.99
_diffrn_reflns_theta_max 24.99
_diffrn_reflns_theta_min 2.13
_exptl_absorpt_coefficient_mu 0.095
_exptl_absorpt_correction_T_max 0.9813
_exptl_absorpt_correction_T_min 0.9722
_exptl_absorpt_correction_type multi-scan
_exptl_absorpt_process_details SADABS
_exptl_crystal_colour colorless
_exptl_crystal_density_diffrn 1.337
_exptl_crystal_density_method 'not measured'
_exptl_crystal_description block
_exptl_crystal_F_000 364
_exptl_crystal_size_max 0.30
_exptl_crystal_size_mid 0.25
_exptl_crystal_size_min 0.20
_refine_diff_density_max 0.594
_refine_diff_density_min -0.162
_refine_diff_density_rms 0.040
_refine_ls_extinction_coef 0.040(7)
_refine_ls_extinction_expression Fc^*^=kFc[1+0.001xFc^2^\l^3^/sin(2\q)]^-1/4^
_refine_ls_extinction_method SHELXL
_refine_ls_goodness_of_fit_ref 0.984
_refine_ls_hydrogen_treatment mixed
_refine_ls_matrix_type full
_refine_ls_number_parameters 120
_refine_ls_number_reflns 1537
_refine_ls_number_restraints 0
_refine_ls_restrained_S_all 0.984
_refine_ls_R_factor_all 0.0554
_refine_ls_R_factor_gt 0.0493
_refine_ls_shift/su_max 0.000
_refine_ls_shift/su_mean 0.000
_refine_ls_structure_factor_coef Fsqd
_refine_ls_weighting_details 'calc w=1/[\s^2^(Fo^2^)+(0.0700P)^2^+0.4381P] where P=(Fo^2^+2Fc^2^)/3'
_refine_ls_weighting_scheme calc
_refine_ls_wR_factor_gt 0.1348
_refine_ls_wR_factor_ref 0.1412
_reflns_number_gt 1314
_reflns_number_total 1537
_reflns_threshold_expression >2sigma(I)
_cod_data_source_file cs6b01939_si_005.cif
_cod_data_source_block 1
_cod_depositor_comments
;
The following automatic conversions were performed:

'_symmetry_cell_setting' value 'Monoclinic' changed to 'monoclinic'
according to
/usr/data/users/saulius/crontab/automatic-downloads/rss-feeds/ACS/lib/dictionaries/cif_core.dic
dictionary named 'cif_core.dic' version 2.4.2 from 2011-04-26.

'_exptl_absorpt_correction_type' value 'Multi-scan' changed to
'multi-scan' according to
/usr/data/users/saulius/crontab/automatic-downloads/rss-feeds/ACS/lib/dictionaries/cif_core.dic
dictionary named 'cif_core.dic' version 2.4.2 from 2011-04-26.

Automatic conversion script
Id: cif_fix_values 4268 2015-11-12 08:31:59Z antanas 

 Adding full bibliography for 4513953--4513955.cif.
;
_cod_original_cell_volume 865.5(2)
_cod_original_sg_symbol_H-M P2(1)/c
_cod_database_code 4513954

loop_
_symmetry_equiv_pos_as_xyz
'x, y, z'
'-x, y+1/2, -z+1/2'
'-x, -y, -z'
'x, -y-1/2, z-1/2'

loop_
_atom_site_label
_atom_site_type_symbol
_atom_site_fract_x
_atom_site_fract_y
_atom_site_fract_z
_atom_site_U_iso_or_equiv
_atom_site_adp_type
_atom_site_occupancy
_atom_site_symmetry_multiplicity
_atom_site_calc_flag
_atom_site_refinement_flags
O1 O 0.7257(4) 0.50099(11) 0.41082(9) 0.0610(5) Uani 1 1 d .
O2 O 0.1220(4) 0.76637(15) 0.48381(11) 0.0805(6) Uani 1 1 d .
N1 N 0.4289(3) 0.63720(13) 0.44544(10) 0.0480(4) Uani 1 1 d .
C1 C 0.2992(4) 0.73790(17) 0.43449(12) 0.0514(5) Uani 1 1 d .
C2 C 0.3827(4) 0.80910(16) 0.36043(12) 0.0478(5) Uani 1 1 d .
H2 H 0.2014 0.8294 0.3266 0.057 Uiso 1 1 calc R
C3 C 0.5755(4) 0.75526(15) 0.29855(11) 0.0419(5) Uani 1 1 d .
C4 C 0.6961(4) 0.65301(15) 0.31537(11) 0.0407(5) Uani 1 1 d .
C5 C 0.6253(4) 0.59112(15) 0.39337(11) 0.0435(5) Uani 1 1 d .
C6 C 0.8796(4) 0.60584(17) 0.25774(13) 0.0512(5) Uani 1 1 d .
H6 H 0.9605 0.5375 0.2697 0.061 Uiso 1 1 calc R
C7 C 0.9407(5) 0.6605(2) 0.18313(13) 0.0597(6) Uani 1 1 d .
H7 H 1.0643 0.6295 0.1450 0.072 Uiso 1 1 calc R
C8 C 0.8174(5) 0.7614(2) 0.16528(14) 0.0617(6) Uani 1 1 d .
H8 H 0.8566 0.7979 0.1146 0.074 Uiso 1 1 calc R
C9 C 0.6373(4) 0.80842(19) 0.22187(13) 0.0556(6) Uani 1 1 d .
H9 H 0.5555 0.8764 0.2090 0.067 Uiso 1 1 calc R
C10 C 0.5174(6) 0.91400(19) 0.39891(17) 0.0709(7) Uani 1 1 d .
H10A H 0.3825 0.9484 0.4349 0.106 Uiso 1 1 calc R
H10B H 0.5597 0.9625 0.3526 0.106 Uiso 1 1 calc R
H10C H 0.6945 0.8971 0.4335 0.106 Uiso 1 1 calc R

loop_
_atom_site_aniso_label
_atom_site_aniso_U_11
_atom_site_aniso_U_22
_atom_site_aniso_U_33
_atom_site_aniso_U_23
_atom_site_aniso_U_13
_atom_site_aniso_U_12
O1 0.0808(11) 0.0464(8) 0.0585(9) 0.0108(7) 0.0226(8) 0.0064(7)
O2 0.0959(12) 0.0913(13) 0.0601(10) 0.0132(9) 0.0427(9) 0.0310(10)
N1 0.0533(9) 0.0527(10) 0.0397(9) 0.0053(7) 0.0134(7) -0.0006(7)
C1 0.0548(11) 0.0627(13) 0.0380(10) 0.0012(9) 0.0126(9) 0.0052(9)
C2 0.0462(10) 0.0532(11) 0.0443(10) 0.0055(8) 0.0065(8) 0.0060(8)
C3 0.0410(9) 0.0500(11) 0.0351(9) 0.0036(7) 0.0044(7) -0.0038(8)
C4 0.0426(9) 0.0456(10) 0.0343(9) -0.0006(7) 0.0061(7) -0.0076(8)
C5 0.0496(10) 0.0432(10) 0.0382(9) 0.0000(8) 0.0068(8) -0.0060(8)
C6 0.0568(11) 0.0524(11) 0.0459(11) -0.0047(8) 0.0139(9) -0.0023(9)
C7 0.0633(13) 0.0738(15) 0.0446(11) -0.0042(10) 0.0213(10) -0.0041(11)
C8 0.0643(13) 0.0830(16) 0.0394(11) 0.0139(10) 0.0149(9) -0.0067(12)
C9 0.0586(12) 0.0624(13) 0.0465(11) 0.0153(9) 0.0093(9) 0.0014(10)
C10 0.0794(16) 0.0573(14) 0.0770(16) -0.0101(12) 0.0124(13) 0.0041(12)

loop_
_atom_type_symbol
_atom_type_description
_atom_type_scat_dispersion_real
_atom_type_scat_dispersion_imag
_atom_type_scat_source
C C 0.0033 0.0016 'International Tables Vol C Tables 4.2.6.8 and 6.1.1.4'
H H 0.0000 0.0000 'International Tables Vol C Tables 4.2.6.8 and 6.1.1.4'
N N 0.0061 0.0033 'International Tables Vol C Tables 4.2.6.8 and 6.1.1.4'
O O 0.0106 0.0060 'International Tables Vol C Tables 4.2.6.8 and 6.1.1.4'

loop_
_geom_angle_atom_site_label_1
_geom_angle_atom_site_label_2
_geom_angle_atom_site_label_3
_geom_angle
C5 N1 C1 126.55(15)
O2 C1 N1 119.32(18)
O2 C1 C2 122.07(19)
N1 C1 C2 118.62(16)
C3 C2 C1 114.91(16)
C3 C2 C10 112.00(17)
C1 C2 C10 108.30(18)
C3 C2 H2 107.1
C1 C2 H2 107.1
C10 C2 H2 107.1
C4 C3 C9 118.38(17)
C4 C3 C2 121.70(16)
C9 C3 C2 119.92(18)
C3 C4 C6 120.55(17)
C3 C4 C5 120.40(16)
C6 C4 C5 119.02(17)
O1 C5 N1 119.90(16)
O1 C5 C4 122.76(17)
N1 C5 C4 117.29(16)
C7 C6 C4 120.0(2)
C7 C6 H6 120.0
C4 C6 H6 120.0
C6 C7 C8 119.68(19)
C6 C7 H7 120.2
C8 C7 H7 120.2
C9 C8 C7 120.56(19)
C9 C8 H8 119.7
C7 C8 H8 119.7
C8 C9 C3 120.8(2)
C8 C9 H9 119.6
C3 C9 H9 119.6
C2 C10 H10A 109.5
C2 C10 H10B 109.5
H10A C10 H10B 109.5
C2 C10 H10C 109.5
H10A C10 H10C 109.5
H10B C10 H10C 109.5

loop_
_geom_bond_atom_site_label_1
_geom_bond_atom_site_label_2
_geom_bond_distance
O1 C5 1.220(2)
O2 C1 1.208(2)
N1 C5 1.375(2)
N1 C1 1.377(3)
C1 C2 1.509(3)
C2 C3 1.504(3)
C2 C10 1.528(3)
C2 H2 0.9800
C3 C4 1.388(3)
C3 C9 1.397(3)
C4 C6 1.396(3)
C4 C5 1.478(2)
C6 C7 1.377(3)
C6 H6 0.9300
C7 C8 1.381(3)
C7 H7 0.9300
C8 C9 1.374(3)
C8 H8 0.9300
C9 H9 0.9300
C10 H10A 0.9600
C10 H10B 0.9600
C10 H10C 0.9600

loop_
_geom_torsion_atom_site_label_1
_geom_torsion_atom_site_label_2
_geom_torsion_atom_site_label_3
_geom_torsion_atom_site_label_4
_geom_torsion
C5 N1 C1 O2 177.4(2)
C5 N1 C1 C2 -2.3(3)
O2 C1 C2 C3 -172.2(2)
N1 C1 C2 C3 7.4(3)
O2 C1 C2 C10 61.7(3)
N1 C1 C2 C10 -118.7(2)
C1 C2 C3 C4 -7.9(3)
C10 C2 C3 C4 116.2(2)
C1 C2 C3 C9 172.13(17)
C10 C2 C3 C9 -63.7(2)
C9 C3 C4 C6 1.4(3)
C2 C3 C4 C6 -178.62(17)
C9 C3 C4 C5 -176.90(17)
C2 C3 C4 C5 3.1(3)
C1 N1 C5 O1 179.54(19)
C1 N1 C5 C4 -2.9(3)
C3 C4 C5 O1 179.93(18)
C6 C4 C5 O1 1.6(3)
C3 C4 C5 N1 2.5(3)
C6 C4 C5 N1 -175.80(16)
C3 C4 C6 C7 -0.5(3)
C5 C4 C6 C7 177.81(18)
C4 C6 C7 C8 -0.6(3)
C6 C7 C8 C9 0.8(3)
C7 C8 C9 C3 0.1(3)
C4 C3 C9 C8 -1.2(3)
C2 C3 C9 C8 178.79(18)
